data_7718190
loop_
_publ_author_name
'Zinke, Julian'
'Bruhn, Clemens'
'Demeshko, Serhiy'
'Siemeling, Ulrich'

_publ_section_title
;
 The &#x201C;pogo stick&#x201D; complex [FeCp*{N(SiMe3)2}]: spin state
 properties, adduct formation with Lewis bases, and reactivity towards
 weakly Br\/onsted acidic protonated NHCs
;
_journal_issue 14
_journal_name_full 'Dalton Transactions'
_journal_page_first 5812
_journal_page_last 5828
_journal_paper_doi 10.1039/D5DT00300H
_journal_volume 54
_journal_year 2025
_chemical_formula_moiety 'C16 H33 Cl Fe N Si2, C12 H28 N'
_chemical_formula_sum 'C28 H61 Cl Fe N2 Si2'
_chemical_formula_weight 573.26
_space_group_crystal_system monoclinic
_space_group_IT_number 14
_space_group_name_Hall '-P 2yn'
_space_group_name_H-M_alt 'P 1 21/n 1'
_atom_sites_solution_hydrogens geom
_atom_sites_solution_primary dual
_audit_creation_date 2024-08-07
_audit_creation_method
;
Olex2 1.5
(compiled 2024.02.16 svn.r378c4104 for OlexSys, GUI svn.r6928)
;
_audit_update_record
;
2025-02-05 deposited with the CCDC.	2025-03-03 downloaded from the CCDC.
;
_cell_angle_alpha 90
_cell_angle_beta 100.046(3)
_cell_angle_gamma 90
_cell_formula_units_Z 4
_cell_length_a 11.0667(4)
_cell_length_b 17.2682(7)
_cell_length_c 19.6530(7)
_cell_measurement_reflns_used 27679
_cell_measurement_temperature 100
_cell_measurement_theta_max 26.33
_cell_measurement_theta_min 1.58
_cell_volume 3698.1(2)
_computing_cell_refinement
;
X-Area Recipe 1.36.0.0 (STOE, 2020)
;
_computing_data_collection
;
X-Area WinXpose 2.0.22.0 (STOE, 2016)
;
_computing_data_reduction
;
X-Area Integrate 1.78.3.0 (STOE, 2020)
X-Area LANA 1.83.8.0 (STOE, 2020)
;
_computing_molecular_graphics 'Olex2 1.5 (Dolomanov et al., 2009)'
_computing_publication_material
;
STOE & Cie GmbH, X-Area, software package for collecting single-crystal or
multi-domain crystal data on STOE area-detector diffractometers, for image 
processing, for the correction and scaling of reflection intensities and 
for outlier rejection, version 1.90, Darmstadt 2020
;
_computing_structure_refinement 'SHELXL 2014/7 (Sheldrick, 2015)'
_computing_structure_solution 'SHELXT 2014/4 (Sheldrick, 2014)'
_diffrn_ambient_temperature 100
_diffrn_detector 'image plate (34 cm diameter)'
_diffrn_detector_area_resol_mean 6.67
_diffrn_detector_type 'STOE Imaging Plate'
_diffrn_measured_fraction_theta_full 0.999
_diffrn_measured_fraction_theta_max 0.989
_diffrn_measurement_details
;
 205 frames, detector distance = 130 mm
;
_diffrn_measurement_device '2-circle diffractometer'
_diffrn_measurement_device_type 'STOE IPDS II'
_diffrn_measurement_method 'rotation method, \w scans'
_diffrn_radiation_collimation '1.2, 0.6 mm diameter, multiple pinhole'
_diffrn_radiation_monochromator 'plane graphite'
_diffrn_radiation_polarisn_norm 270
_diffrn_radiation_probe x-ray
_diffrn_radiation_type 'Mo K\a'
_diffrn_radiation_wavelength 0.71073
_diffrn_reflns_av_R_equivalents 0.0743
_diffrn_reflns_av_unetI/netI 0.0555
_diffrn_reflns_Laue_measured_fraction_full 0.999
_diffrn_reflns_Laue_measured_fraction_max 0.989
_diffrn_reflns_limit_h_max 12
_diffrn_reflns_limit_h_min -13
_diffrn_reflns_limit_k_max 20
_diffrn_reflns_limit_k_min -21
_diffrn_reflns_limit_l_max 23
_diffrn_reflns_limit_l_min -23
_diffrn_reflns_number 21020
_diffrn_reflns_point_group_measured_fraction_full 0.999
_diffrn_reflns_point_group_measured_fraction_max 0.989
_diffrn_reflns_theta_full 25.242
_diffrn_reflns_theta_max 25.812
_diffrn_reflns_theta_min 1.978
_diffrn_source 'Genix Mo HF'
_diffrn_source_current 1.000
_diffrn_source_power 0.050
_diffrn_source_voltage 50
_exptl_absorpt_coefficient_mu 0.561
_exptl_absorpt_correction_T_max 0.9531
_exptl_absorpt_correction_T_min 0.4992
_exptl_absorpt_correction_type multi-scan
_exptl_absorpt_process_details
;
STOE X-Red32, absorption correction by Gaussian integration, analogous to
P. Coppens, "The Evaluation of Absorption and Extinction in Single-Crystal
Structure Analysis", published in: F. R. Ahmed (Editor), "Crystallographic
Computing", Munksgaard, Copenhagen (1970), 255 - 270. Afterwards scaling of
reflection intensities was performed within STOE LANA. J. Koziskova, F. Hahn,
J. Richter, J. Kozisek, Acta Chimica Slovaca, vol. 9, no. 2, 2016, pp. 136-140.
;
_exptl_crystal_colour green
_exptl_crystal_colour_primary green
_exptl_crystal_density_diffrn 1.030
_exptl_crystal_density_method 'not measured'
_exptl_crystal_description plate
_exptl_crystal_F_000 1256
_exptl_crystal_size_max 0.3
_exptl_crystal_size_mid 0.16
_exptl_crystal_size_min 0.09
_refine_diff_density_max 0.554
_refine_diff_density_min -0.709
_refine_diff_density_rms 0.077
_refine_ls_extinction_coef 0.0107(13)
_refine_ls_extinction_expression Fc^*^=kFc[1+0.001xFc^2^\l^3^/sin(2\q)]^-1/4^
_refine_ls_extinction_method 'SHELXL-2014/7 (Sheldrick 2014'
_refine_ls_goodness_of_fit_ref 1.133
_refine_ls_hydrogen_treatment constr
_refine_ls_matrix_type full
_refine_ls_number_parameters 323
_refine_ls_number_reflns 7046
_refine_ls_number_restraints 0
_refine_ls_restrained_S_all 1.133
_refine_ls_R_factor_all 0.0719
_refine_ls_R_factor_gt 0.0586
_refine_ls_shift/su_max 0.001
_refine_ls_shift/su_mean 0.000
_refine_ls_structure_factor_coef Fsqd
_refine_ls_weighting_details 'w=1/[\s^2^(Fo^2^)+(0.1011P)^2^+0.8558P] where P=(Fo^2^+2Fc^2^)/3'
_refine_ls_weighting_scheme calc
_refine_ls_wR_factor_gt 0.1676
_refine_ls_wR_factor_ref 0.1780
_reflns_Friedel_coverage 0.000
_reflns_number_gt 5542
_reflns_number_total 7046
_reflns_threshold_expression 'I > 2\s(I)'
_cod_data_source_file d5dt00300h2.cif
_cod_data_source_block i3229
_cod_depositor_comments 'Adding full bibliography for 7718189--7718202.cif.'
_cod_database_code 7718190
_shelx_shelxl_version_number 2014/7
_shelx_space_group_comment
;
The symmetry employed for this shelxl refinement is uniquely defined
by the following loop, which should always be used as a source of
symmetry information in preference to the above space-group names.
They are only intended as comments.
;
_olex2_refinement_description
;
1. Fixed Uiso
 At 1.2 times of:
  All C(H,H) groups
 At 1.5 times of:
  All C(H,H,H) groups
2.a Secondary CH2 refined with riding coordinates:
 C17(H17A,H17B), C18(H18A,H18B), C20(H20A,H20B), C21(H21A,H21B), C23(H23A,
 H23B), C24(H24A,H24B), C26(H26A,H26B), C27(H27A,H27B)
2.b Idealised Me refined as rotating group:
 C6(H6A,H6B,H6C), C7(H7A,H7B,H7C), C8(H8A,H8B,H8C), C9(H9A,H9B,H9C), C10(H10A,
 H10B,H10C), C11(H11A,H11B,H11C), C12(H12A,H12B,H12C), C13(H13A,H13B,H13C),
 C14(H14A,H14B,H14C), C15(H15A,H15B,H15C), C16(H16A,H16B,H16C), C19(H19A,H19B,
 H19C), C22(H22A,H22B,H22C), C25(H25A,H25B,H25C), C28(H28A,H28B,H28C)
;
_smtbx_masks_void_probe_radius 1.2
_smtbx_masks_void_truncation_radius 1.2
_olex2_submission_special_instructions 'No special instructions were received'

loop_
_space_group_symop_operation_xyz
'x, y, z'
'-x+1/2, y+1/2, -z+1/2'
'-x, -y, -z'
'x-1/2, -y-1/2, z-1/2'

loop_
_atom_site_label
_atom_site_type_symbol
_atom_site_fract_x
_atom_site_fract_y
_atom_site_fract_z
_atom_site_U_iso_or_equiv
_atom_site_adp_type
_atom_site_occupancy
_atom_site_site_symmetry_order
_atom_site_calc_flag
_atom_site_refinement_flags_posn
_atom_site_refinement_flags_adp
_atom_site_refinement_flags_occupancy
_atom_site_disorder_assembly
_atom_site_disorder_group
N1 N 0.2224(2) 0.18548(14) 0.66507(12) 0.0384(6) Uani 1 1 d . . . . .
Fe1 Fe 0.39727(4) 0.19887(2) 0.65700(2) 0.03562(17) Uani 1 1 d . . . . .
C1 C 0.4682(3) 0.29801(17) 0.73822(15) 0.0385(7) Uani 1 1 d . . . . .
Si1 Si 0.11815(7) 0.24080(5) 0.61215(4) 0.0386(2) Uani 1 1 d . . . . .
Cl1 Cl 0.43839(7) 0.10561(4) 0.57801(4) 0.0406(2) Uani 1 1 d . . . . .
Si2 Si 0.19747(7) 0.11948(5) 0.72492(4) 0.0385(2) Uani 1 1 d . . . . .
C2 C 0.4827(3) 0.32454(18) 0.67256(15) 0.0392(7) Uani 1 1 d . . . . .
C3 C 0.5695(3) 0.27622(18) 0.64786(15) 0.0378(6) Uani 1 1 d . . . . .
C4 C 0.6089(3) 0.21922(18) 0.69907(15) 0.0370(6) Uani 1 1 d . . . . .
C5 C 0.5445(3) 0.23206(18) 0.75525(14) 0.0370(6) Uani 1 1 d . . . . .
C6 C 0.3898(3) 0.3353(2) 0.78452(17) 0.0484(8) Uani 1 1 d . . . . .
H6A H 0.3029 0.3278 0.7648 0.073 Uiso 1 1 calc R U . . .
H6B H 0.4079 0.3908 0.7884 0.073 Uiso 1 1 calc R U . . .
H6C H 0.4075 0.3115 0.8304 0.073 Uiso 1 1 calc R U . . .
C7 C 0.4263(3) 0.39722(18) 0.63860(17) 0.0470(8) Uani 1 1 d . . . . .
H7A H 0.4281 0.3952 0.5890 0.071 Uiso 1 1 calc R U . . .
H7B H 0.4730 0.4423 0.6589 0.071 Uiso 1 1 calc R U . . .
H7C H 0.3411 0.4015 0.6458 0.071 Uiso 1 1 calc R U . . .
C8 C 0.6189(3) 0.28335(19) 0.58199(15) 0.0424(7) Uani 1 1 d . . . . .
H8A H 0.6140 0.2330 0.5587 0.064 Uiso 1 1 calc R U . . .
H8B H 0.7046 0.3003 0.5923 0.064 Uiso 1 1 calc R U . . .
H8C H 0.5703 0.3214 0.5519 0.064 Uiso 1 1 calc R U . . .
C9 C 0.7019(3) 0.15808(19) 0.69403(16) 0.0421(7) Uani 1 1 d . . . . .
H9A H 0.6922 0.1157 0.7258 0.063 Uiso 1 1 calc R U . . .
H9B H 0.7844 0.1801 0.7064 0.063 Uiso 1 1 calc R U . . .
H9C H 0.6902 0.1382 0.6466 0.063 Uiso 1 1 calc R U . . .
C10 C 0.5604(3) 0.18777(19) 0.82166(15) 0.0437(7) Uani 1 1 d . . . . .
H10A H 0.4816 0.1846 0.8377 0.065 Uiso 1 1 calc R U . . .
H10B H 0.6204 0.2143 0.8565 0.065 Uiso 1 1 calc R U . . .
H10C H 0.5897 0.1354 0.8142 0.065 Uiso 1 1 calc R U . . .
C11 C 0.1845(3) 0.2789(2) 0.53741(16) 0.0494(8) Uani 1 1 d . . . . .
H11A H 0.2633 0.3040 0.5546 0.074 Uiso 1 1 calc R U . . .
H11B H 0.1279 0.3167 0.5118 0.074 Uiso 1 1 calc R U . . .
H11C H 0.1970 0.2360 0.5067 0.074 Uiso 1 1 calc R U . . .
C12 C 0.0622(3) 0.3246(2) 0.65859(18) 0.0555(9) Uani 1 1 d . . . . .
H12A H 0.0145 0.3052 0.6926 0.083 Uiso 1 1 calc R U . . .
H12B H 0.0103 0.3579 0.6252 0.083 Uiso 1 1 calc R U . . .
H12C H 0.1326 0.3543 0.6822 0.083 Uiso 1 1 calc R U . . .
C13 C -0.0251(3) 0.1890(2) 0.56977(18) 0.0522(8) Uani 1 1 d . . . . .
H13A H -0.0027 0.1397 0.5506 0.078 Uiso 1 1 calc R U . . .
H13B H -0.0693 0.2212 0.5325 0.078 Uiso 1 1 calc R U . . .
H13C H -0.0777 0.1791 0.6041 0.078 Uiso 1 1 calc R U . . .
C14 C 0.1967(3) 0.1643(2) 0.81155(16) 0.0485(8) Uani 1 1 d . . . . .
H14A H 0.2774 0.1868 0.8290 0.073 Uiso 1 1 calc R U . . .
H14B H 0.1780 0.1246 0.8438 0.073 Uiso 1 1 calc R U . . .
H14C H 0.1341 0.2050 0.8072 0.073 Uiso 1 1 calc R U . . .
C15 C 0.0468(3) 0.0669(2) 0.70349(18) 0.0503(8) Uani 1 1 d . . . . .
H15A H -0.0207 0.1039 0.7027 0.075 Uiso 1 1 calc R U . . .
H15B H 0.0421 0.0272 0.7386 0.075 Uiso 1 1 calc R U . . .
H15C H 0.0404 0.0423 0.6581 0.075 Uiso 1 1 calc R U . . .
C16 C 0.3182(3) 0.04268(19) 0.73672(17) 0.0468(8) Uani 1 1 d . . . . .
H16A H 0.3221 0.0185 0.6920 0.070 Uiso 1 1 calc R U . . .
H16B H 0.2981 0.0033 0.7689 0.070 Uiso 1 1 calc R U . . .
H16C H 0.3979 0.0659 0.7554 0.070 Uiso 1 1 calc R U . . .
N2 N 0.8872(2) 0.36586(14) 0.86057(11) 0.0336(5) Uani 1 1 d . . . . .
C17 C 0.8749(3) 0.41462(17) 0.79551(14) 0.0370(6) Uani 1 1 d . . . . .
H17A H 0.8773 0.4699 0.8091 0.044 Uiso 1 1 calc R U . . .
H17B H 0.9471 0.4047 0.7733 0.044 Uiso 1 1 calc R U . . .
C18 C 0.7601(3) 0.4010(2) 0.74244(16) 0.0471(8) Uani 1 1 d . . . . .
H18A H 0.6864 0.4110 0.7633 0.056 Uiso 1 1 calc R U . . .
H18B H 0.7574 0.3465 0.7267 0.056 Uiso 1 1 calc R U . . .
C19 C 0.7609(3) 0.45477(19) 0.68161(15) 0.0467(8) Uani 1 1 d . . . . .
H19A H 0.6876 0.4454 0.6467 0.070 Uiso 1 1 calc R U . . .
H19B H 0.8345 0.4450 0.6615 0.070 Uiso 1 1 calc R U . . .
H19C H 0.7611 0.5087 0.6973 0.070 Uiso 1 1 calc R U . . .
C20 C 1.0038(2) 0.39049(17) 0.90810(14) 0.0354(6) Uani 1 1 d . . . . .
H20A H 1.0048 0.3662 0.9538 0.042 Uiso 1 1 calc R U . . .
H20B H 1.0009 0.4473 0.9145 0.042 Uiso 1 1 calc R U . . .
C21 C 1.1238(3) 0.37032(18) 0.88379(15) 0.0388(7) Uani 1 1 d . . . . .
H21A H 1.1334 0.3134 0.8820 0.047 Uiso 1 1 calc R U . . .
H21B H 1.1230 0.3913 0.8368 0.047 Uiso 1 1 calc R U . . .
C22 C 1.2295(3) 0.4051(2) 0.93394(17) 0.0469(8) Uani 1 1 d . . . . .
H22A H 1.3069 0.3935 0.9183 0.070 Uiso 1 1 calc R U . . .
H22B H 1.2311 0.3829 0.9800 0.070 Uiso 1 1 calc R U . . .
H22C H 1.2188 0.4613 0.9359 0.070 Uiso 1 1 calc R U . . .
C23 C 0.8910(3) 0.28076(17) 0.84202(15) 0.0369(6) Uani 1 1 d . . . . .
H23A H 0.9518 0.2736 0.8111 0.044 Uiso 1 1 calc R U . . .
H23B H 0.8097 0.2657 0.8158 0.044 Uiso 1 1 calc R U . . .
C24 C 0.9235(3) 0.22606(18) 0.90380(15) 0.0402(7) Uani 1 1 d . . . . .
H24A H 1.0104 0.2338 0.9254 0.048 Uiso 1 1 calc R U . . .
H24B H 0.8718 0.2383 0.9387 0.048 Uiso 1 1 calc R U . . .
C25 C 0.9040(3) 0.14267(18) 0.88164(17) 0.0449(7) Uani 1 1 d . . . . .
H25A H 0.9471 0.1323 0.8431 0.067 Uiso 1 1 calc R U . . .
H25B H 0.8161 0.1329 0.8670 0.067 Uiso 1 1 calc R U . . .
H25C H 0.9362 0.1086 0.9205 0.067 Uiso 1 1 calc R U . . .
C26 C 0.7775(3) 0.37731(17) 0.89691(15) 0.0374(6) Uani 1 1 d . . . . .
H26A H 0.7053 0.3521 0.8687 0.045 Uiso 1 1 calc R U . . .
H26B H 0.7945 0.3498 0.9417 0.045 Uiso 1 1 calc R U . . .
C27 C 0.7428(3) 0.46046(18) 0.91057(16) 0.0405(7) Uani 1 1 d . . . . .
H27A H 0.7183 0.4886 0.8664 0.049 Uiso 1 1 calc R U . . .
H27B H 0.8135 0.4877 0.9382 0.049 Uiso 1 1 calc R U . . .
C28 C 0.6359(3) 0.45704(19) 0.95013(17) 0.0440(7) Uani 1 1 d . . . . .
H28A H 0.5683 0.4274 0.9233 0.066 Uiso 1 1 calc R U . . .
H28B H 0.6079 0.5097 0.9576 0.066 Uiso 1 1 calc R U . . .
H28C H 0.6628 0.4318 0.9949 0.066 Uiso 1 1 calc R U . . .

loop_
_atom_site_aniso_label
_atom_site_aniso_U_11
_atom_site_aniso_U_22
_atom_site_aniso_U_33
_atom_site_aniso_U_23
_atom_site_aniso_U_13
_atom_site_aniso_U_12
N1 0.0339(13) 0.0412(14) 0.0390(13) -0.0023(11) 0.0035(10) 0.0014(11)
Fe1 0.0304(3) 0.0391(3) 0.0365(3) -0.00307(17) 0.00350(18) -0.00072(17)
C1 0.0344(16) 0.0410(17) 0.0396(16) -0.0049(12) 0.0050(13) -0.0028(13)
Si1 0.0325(4) 0.0428(5) 0.0395(4) -0.0002(3) 0.0040(3) 0.0033(4)
Cl1 0.0394(4) 0.0436(4) 0.0387(4) -0.0061(3) 0.0068(3) -0.0021(3)
Si2 0.0344(4) 0.0397(5) 0.0411(5) -0.0004(3) 0.0060(3) 0.0007(3)
C2 0.0319(15) 0.0398(16) 0.0440(16) -0.0045(13) 0.0015(12) -0.0008(13)
C3 0.0318(15) 0.0410(16) 0.0397(15) -0.0032(13) 0.0033(12) -0.0050(13)
C4 0.0257(14) 0.0437(16) 0.0396(15) -0.0095(13) 0.0000(11) -0.0064(13)
C5 0.0309(14) 0.0415(16) 0.0367(15) -0.0048(12) 0.0009(12) -0.0053(13)
C6 0.0437(18) 0.0470(19) 0.0558(19) -0.0097(15) 0.0121(15) 0.0017(15)
C7 0.0442(18) 0.0411(18) 0.0531(18) -0.0031(14) 0.0008(15) 0.0010(15)
C8 0.0438(17) 0.0460(18) 0.0372(15) -0.0015(13) 0.0065(13) -0.0042(15)
C9 0.0318(15) 0.0488(19) 0.0446(16) -0.0007(14) 0.0036(13) 0.0031(14)
C10 0.0370(16) 0.0533(19) 0.0397(16) 0.0003(14) 0.0041(13) -0.0033(14)
C11 0.0445(18) 0.057(2) 0.0457(17) 0.0067(15) 0.0043(14) 0.0001(16)
C12 0.055(2) 0.055(2) 0.055(2) 0.0011(17) 0.0055(16) 0.0137(18)
C13 0.0427(19) 0.063(2) 0.0498(19) 0.0059(16) 0.0061(15) 0.0031(16)
C14 0.0453(18) 0.055(2) 0.0467(17) 0.0017(15) 0.0117(14) 0.0012(16)
C15 0.0432(18) 0.0486(19) 0.0568(19) 0.0046(16) 0.0022(15) -0.0060(16)
C16 0.0471(18) 0.0439(18) 0.0491(17) 0.0046(14) 0.0074(14) 0.0042(15)
N2 0.0308(12) 0.0365(13) 0.0327(12) 0.0003(10) 0.0033(10) -0.0002(10)
C17 0.0372(15) 0.0392(16) 0.0340(14) 0.0027(12) 0.0049(12) -0.0014(13)
C18 0.0448(18) 0.0526(19) 0.0386(16) 0.0022(14) -0.0072(13) -0.0068(15)
C19 0.0531(19) 0.0427(18) 0.0413(16) 0.0029(13) 0.0001(14) 0.0022(15)
C20 0.0308(14) 0.0389(16) 0.0348(14) -0.0033(12) 0.0013(11) -0.0016(12)
C21 0.0323(15) 0.0435(17) 0.0401(15) -0.0049(13) 0.0049(12) 0.0013(13)
C22 0.0323(16) 0.058(2) 0.0483(17) -0.0068(15) 0.0015(13) 0.0020(15)
C23 0.0349(15) 0.0335(15) 0.0412(15) -0.0038(12) 0.0037(12) 0.0007(13)
C24 0.0420(17) 0.0389(16) 0.0392(15) 0.0024(13) 0.0053(13) 0.0020(14)
C25 0.0383(16) 0.0378(17) 0.0570(18) 0.0013(14) 0.0037(14) 0.0000(14)
C26 0.0298(14) 0.0409(16) 0.0424(15) -0.0029(13) 0.0085(12) -0.0011(13)
C27 0.0341(15) 0.0395(17) 0.0472(17) -0.0014(13) 0.0046(13) -0.0001(13)
C28 0.0348(16) 0.0483(18) 0.0487(17) -0.0056(14) 0.0069(13) 0.0037(14)

loop_
_atom_type_symbol
_atom_type_description
_atom_type_scat_dispersion_real
_atom_type_scat_dispersion_imag
_atom_type_scat_source
C C 0.0033 0.0016 'International Tables Vol C Tables 4.2.6.8 and 6.1.1.4'
H H 0.0000 0.0000 'International Tables Vol C Tables 4.2.6.8 and 6.1.1.4'
Cl Cl 0.1484 0.1585 'International Tables Vol C Tables 4.2.6.8 and 6.1.1.4'
Fe Fe 0.3463 0.8444 'International Tables Vol C Tables 4.2.6.8 and 6.1.1.4'
N N 0.0061 0.0033 'International Tables Vol C Tables 4.2.6.8 and 6.1.1.4'
Si Si 0.0817 0.0704 'International Tables Vol C Tables 4.2.6.8 and 6.1.1.4'

loop_
_exptl_crystal_face_index_h
_exptl_crystal_face_index_k
_exptl_crystal_face_index_l
_exptl_crystal_face_perp_dist
0 -3 -4 0.0650
0 3 4 0.0250
7 -1 -3 0.1480
-4 0 1 0.1560
0 1 -1 0.0380
0 -4 3 0.0530

loop_
_geom_angle_atom_site_label_1
_geom_angle_atom_site_label_2
_geom_angle_atom_site_label_3
_geom_angle
_geom_angle_site_symmetry_1
_geom_angle_site_symmetry_3
_geom_angle_publ_flag
Si1 N1 Fe1 116.86(13) . . ?
Si2 N1 Fe1 114.39(13) . . ?
Si2 N1 Si1 128.75(15) . . ?
N1 Fe1 C1 104.04(10) . . ?
N1 Fe1 Cl1 106.19(7) . . ?
N1 Fe1 C2 118.04(10) . . ?
N1 Fe1 C3 152.21(11) . . ?
N1 Fe1 C4 155.28(10) . . ?
N1 Fe1 C5 120.34(10) . . ?
Cl1 Fe1 C1 149.59(8) . . ?
Cl1 Fe1 C2 126.77(8) . . ?
Cl1 Fe1 C3 94.94(8) . . ?
Cl1 Fe1 C4 92.23(7) . . ?
Cl1 Fe1 C5 121.49(8) . . ?
C2 Fe1 C1 34.44(10) . . ?
C2 Fe1 C4 58.04(11) . . ?
C2 Fe1 C5 58.02(10) . . ?
C3 Fe1 C1 57.82(10) . . ?
C3 Fe1 C2 34.99(10) . . ?
C3 Fe1 C4 34.96(11) . . ?
C3 Fe1 C5 58.36(10) . . ?
C4 Fe1 C1 57.92(10) . . ?
C5 Fe1 C1 34.87(10) . . ?
C5 Fe1 C4 35.18(10) . . ?
C2 C1 Fe1 72.26(17) . . ?
C2 C1 C5 108.6(3) . . ?
C2 C1 C6 125.8(3) . . ?
C5 C1 Fe1 72.20(16) . . ?
C5 C1 C6 125.5(3) . . ?
C6 C1 Fe1 123.7(2) . . ?
N1 Si1 C11 111.07(14) . . ?
N1 Si1 C12 112.43(15) . . ?
N1 Si1 C13 115.54(15) . . ?
C11 Si1 C13 103.60(15) . . ?
C12 Si1 C11 108.61(17) . . ?
C12 Si1 C13 104.96(17) . . ?
N1 Si2 C14 112.36(14) . . ?
N1 Si2 C15 114.47(14) . . ?
N1 Si2 C16 111.36(13) . . ?
C14 Si2 C15 104.98(16) . . ?
C16 Si2 C14 107.31(15) . . ?
C16 Si2 C15 105.81(16) . . ?
C1 C2 Fe1 73.29(18) . . ?
C1 C2 C3 108.3(3) . . ?
C1 C2 C7 125.1(3) . . ?
C3 C2 Fe1 72.28(17) . . ?
C3 C2 C7 126.2(3) . . ?
C7 C2 Fe1 125.6(2) . . ?
C2 C3 Fe1 72.72(17) . . ?
C2 C3 C4 107.9(3) . . ?
C2 C3 C8 128.2(3) . . ?
C4 C3 Fe1 72.92(17) . . ?
C4 C3 C8 123.8(3) . . ?
C8 C3 Fe1 122.3(2) . . ?
C3 C4 Fe1 72.11(17) . . ?
C3 C4 C5 107.8(3) . . ?
C3 C4 C9 125.0(3) . . ?
C5 C4 Fe1 72.38(16) . . ?
C5 C4 C9 127.1(3) . . ?
C9 C4 Fe1 121.6(2) . . ?
C1 C5 Fe1 72.93(16) . . ?
C1 C5 C4 107.3(3) . . ?
C1 C5 C10 126.1(3) . . ?
C4 C5 Fe1 72.45(16) . . ?
C4 C5 C10 126.5(3) . . ?
C10 C5 Fe1 123.2(2) . . ?
C1 C6 H6A 109.5 . . ?
C1 C6 H6B 109.5 . . ?
C1 C6 H6C 109.5 . . ?
H6A C6 H6B 109.5 . . ?
H6A C6 H6C 109.5 . . ?
H6B C6 H6C 109.5 . . ?
C2 C7 H7A 109.5 . . ?
C2 C7 H7B 109.5 . . ?
C2 C7 H7C 109.5 . . ?
H7A C7 H7B 109.5 . . ?
H7A C7 H7C 109.5 . . ?
H7B C7 H7C 109.5 . . ?
C3 C8 H8A 109.5 . . ?
C3 C8 H8B 109.5 . . ?
C3 C8 H8C 109.5 . . ?
H8A C8 H8B 109.5 . . ?
H8A C8 H8C 109.5 . . ?
H8B C8 H8C 109.5 . . ?
C4 C9 H9A 109.5 . . ?
C4 C9 H9B 109.5 . . ?
C4 C9 H9C 109.5 . . ?
H9A C9 H9B 109.5 . . ?
H9A C9 H9C 109.5 . . ?
H9B C9 H9C 109.5 . . ?
C5 C10 H10A 109.5 . . ?
C5 C10 H10B 109.5 . . ?
C5 C10 H10C 109.5 . . ?
H10A C10 H10B 109.5 . . ?
H10A C10 H10C 109.5 . . ?
H10B C10 H10C 109.5 . . ?
Si1 C11 H11A 109.5 . . ?
Si1 C11 H11B 109.5 . . ?
Si1 C11 H11C 109.5 . . ?
H11A C11 H11B 109.5 . . ?
H11A C11 H11C 109.5 . . ?
H11B C11 H11C 109.5 . . ?
Si1 C12 H12A 109.5 . . ?
Si1 C12 H12B 109.5 . . ?
Si1 C12 H12C 109.5 . . ?
H12A C12 H12B 109.5 . . ?
H12A C12 H12C 109.5 . . ?
H12B C12 H12C 109.5 . . ?
Si1 C13 H13A 109.5 . . ?
Si1 C13 H13B 109.5 . . ?
Si1 C13 H13C 109.5 . . ?
H13A C13 H13B 109.5 . . ?
H13A C13 H13C 109.5 . . ?
H13B C13 H13C 109.5 . . ?
Si2 C14 H14A 109.5 . . ?
Si2 C14 H14B 109.5 . . ?
Si2 C14 H14C 109.5 . . ?
H14A C14 H14B 109.5 . . ?
H14A C14 H14C 109.5 . . ?
H14B C14 H14C 109.5 . . ?
Si2 C15 H15A 109.5 . . ?
Si2 C15 H15B 109.5 . . ?
Si2 C15 H15C 109.5 . . ?
H15A C15 H15B 109.5 . . ?
H15A C15 H15C 109.5 . . ?
H15B C15 H15C 109.5 . . ?
Si2 C16 H16A 109.5 . . ?
Si2 C16 H16B 109.5 . . ?
Si2 C16 H16C 109.5 . . ?
H16A C16 H16B 109.5 . . ?
H16A C16 H16C 109.5 . . ?
H16B C16 H16C 109.5 . . ?
C17 N2 C26 111.2(2) . . ?
C20 N2 C17 107.8(2) . . ?
C20 N2 C23 111.3(2) . . ?
C20 N2 C26 109.7(2) . . ?
C23 N2 C17 109.7(2) . . ?
C23 N2 C26 107.2(2) . . ?
N2 C17 H17A 108.3 . . ?
N2 C17 H17B 108.3 . . ?
H17A C17 H17B 107.4 . . ?
C18 C17 N2 115.8(2) . . ?
C18 C17 H17A 108.3 . . ?
C18 C17 H17B 108.3 . . ?
C17 C18 H18A 109.8 . . ?
C17 C18 H18B 109.8 . . ?
C17 C18 C19 109.2(3) . . ?
H18A C18 H18B 108.3 . . ?
C19 C18 H18A 109.8 . . ?
C19 C18 H18B 109.8 . . ?
C18 C19 H19A 109.5 . . ?
C18 C19 H19B 109.5 . . ?
C18 C19 H19C 109.5 . . ?
H19A C19 H19B 109.5 . . ?
H19A C19 H19C 109.5 . . ?
H19B C19 H19C 109.5 . . ?
N2 C20 H20A 108.3 . . ?
N2 C20 H20B 108.3 . . ?
N2 C20 C21 115.9(2) . . ?
H20A C20 H20B 107.4 . . ?
C21 C20 H20A 108.3 . . ?
C21 C20 H20B 108.3 . . ?
C20 C21 H21A 109.9 . . ?
C20 C21 H21B 109.9 . . ?
H21A C21 H21B 108.3 . . ?
C22 C21 C20 108.7(2) . . ?
C22 C21 H21A 109.9 . . ?
C22 C21 H21B 109.9 . . ?
C21 C22 H22A 109.5 . . ?
C21 C22 H22B 109.5 . . ?
C21 C22 H22C 109.5 . . ?
H22A C22 H22B 109.5 . . ?
H22A C22 H22C 109.5 . . ?
H22B C22 H22C 109.5 . . ?
N2 C23 H23A 108.6 . . ?
N2 C23 H23B 108.6 . . ?
N2 C23 C24 114.8(2) . . ?
H23A C23 H23B 107.5 . . ?
C24 C23 H23A 108.6 . . ?
C24 C23 H23B 108.6 . . ?
C23 C24 H24A 109.4 . . ?
C23 C24 H24B 109.4 . . ?
H24A C24 H24B 108.0 . . ?
C25 C24 C23 111.0(2) . . ?
C25 C24 H24A 109.4 . . ?
C25 C24 H24B 109.4 . . ?
C24 C25 H25A 109.5 . . ?
C24 C25 H25B 109.5 . . ?
C24 C25 H25C 109.5 . . ?
H25A C25 H25B 109.5 . . ?
H25A C25 H25C 109.5 . . ?
H25B C25 H25C 109.5 . . ?
N2 C26 H26A 108.1 . . ?
N2 C26 H26B 108.1 . . ?
H26A C26 H26B 107.3 . . ?
C27 C26 N2 116.8(2) . . ?
C27 C26 H26A 108.1 . . ?
C27 C26 H26B 108.1 . . ?
C26 C27 H27A 110.3 . . ?
C26 C27 H27B 110.3 . . ?
C26 C27 C28 107.1(2) . . ?
H27A C27 H27B 108.5 . . ?
C28 C27 H27A 110.3 . . ?
C28 C27 H27B 110.3 . . ?
C27 C28 H28A 109.5 . . ?
C27 C28 H28B 109.5 . . ?
C27 C28 H28C 109.5 . . ?
H28A C28 H28B 109.5 . . ?
H28A C28 H28C 109.5 . . ?
H28B C28 H28C 109.5 . . ?

loop_
_geom_bond_atom_site_label_1
_geom_bond_atom_site_label_2
_geom_bond_distance
_geom_bond_site_symmetry_2
_geom_bond_publ_flag
N1 Fe1 1.983(2) . ?
N1 Si1 1.705(3) . ?
N1 Si2 1.694(3) . ?
Fe1 C1 2.379(3) . ?
Fe1 Cl1 2.3360(8) . ?
Fe1 C2 2.365(3) . ?
Fe1 C3 2.360(3) . ?
Fe1 C4 2.370(3) . ?
Fe1 C5 2.369(3) . ?
C1 C2 1.405(4) . ?
C1 C5 1.423(4) . ?
C1 C6 1.507(4) . ?
Si1 C11 1.873(3) . ?
Si1 C12 1.872(4) . ?
Si1 C13 1.883(4) . ?
Si2 C14 1.872(3) . ?
Si2 C15 1.881(3) . ?
Si2 C16 1.868(3) . ?
C2 C3 1.421(4) . ?
C2 C7 1.505(4) . ?
C3 C4 1.421(4) . ?
C3 C8 1.495(4) . ?
C4 C5 1.432(4) . ?
C4 C9 1.489(4) . ?
C5 C10 1.496(4) . ?
C6 H6A 0.9800 . ?
C6 H6B 0.9800 . ?
C6 H6C 0.9800 . ?
C7 H7A 0.9800 . ?
C7 H7B 0.9800 . ?
C7 H7C 0.9800 . ?
C8 H8A 0.9800 . ?
C8 H8B 0.9800 . ?
C8 H8C 0.9800 . ?
C9 H9A 0.9800 . ?
C9 H9B 0.9800 . ?
C9 H9C 0.9800 . ?
C10 H10A 0.9800 . ?
C10 H10B 0.9800 . ?
C10 H10C 0.9800 . ?
C11 H11A 0.9800 . ?
C11 H11B 0.9800 . ?
C11 H11C 0.9800 . ?
C12 H12A 0.9800 . ?
C12 H12B 0.9800 . ?
C12 H12C 0.9800 . ?
C13 H13A 0.9800 . ?
C13 H13B 0.9800 . ?
C13 H13C 0.9800 . ?
C14 H14A 0.9800 . ?
C14 H14B 0.9800 . ?
C14 H14C 0.9800 . ?
C15 H15A 0.9800 . ?
C15 H15B 0.9800 . ?
C15 H15C 0.9800 . ?
C16 H16A 0.9800 . ?
C16 H16B 0.9800 . ?
C16 H16C 0.9800 . ?
N2 C17 1.517(3) . ?
N2 C20 1.516(4) . ?
N2 C23 1.516(4) . ?
N2 C26 1.525(3) . ?
C17 H17A 0.9900 . ?
C17 H17B 0.9900 . ?
C17 C18 1.515(4) . ?
C18 H18A 0.9900 . ?
C18 H18B 0.9900 . ?
C18 C19 1.515(4) . ?
C19 H19A 0.9800 . ?
C19 H19B 0.9800 . ?
C19 H19C 0.9800 . ?
C20 H20A 0.9900 . ?
C20 H20B 0.9900 . ?
C20 C21 1.528(4) . ?
C21 H21A 0.9900 . ?
C21 H21B 0.9900 . ?
C21 C22 1.516(4) . ?
C22 H22A 0.9800 . ?
C22 H22B 0.9800 . ?
C22 H22C 0.9800 . ?
C23 H23A 0.9900 . ?
C23 H23B 0.9900 . ?
C23 C24 1.531(4) . ?
C24 H24A 0.9900 . ?
C24 H24B 0.9900 . ?
C24 C25 1.509(4) . ?
C25 H25A 0.9800 . ?
C25 H25B 0.9800 . ?
C25 H25C 0.9800 . ?
C26 H26A 0.9900 . ?
C26 H26B 0.9900 . ?
C26 C27 1.522(4) . ?
C27 H27A 0.9900 . ?
C27 H27B 0.9900 . ?
C27 C28 1.526(4) . ?
C28 H28A 0.9800 . ?
C28 H28B 0.9800 . ?
C28 H28C 0.9800 . ?

loop_
_geom_torsion_atom_site_label_1
_geom_torsion_atom_site_label_2
_geom_torsion_atom_site_label_3
_geom_torsion_atom_site_label_4
_geom_torsion
_geom_torsion_site_symmetry_1
_geom_torsion_site_symmetry_2
_geom_torsion_site_symmetry_3
_geom_torsion_site_symmetry_4
_geom_torsion_publ_flag
Fe1 N1 Si1 C11 18.8(2) . . . . ?
Fe1 N1 Si1 C12 -103.11(18) . . . . ?
Fe1 N1 Si1 C13 136.44(15) . . . . ?
Fe1 N1 Si2 C14 91.84(17) . . . . ?
Fe1 N1 Si2 C15 -148.54(15) . . . . ?
Fe1 N1 Si2 C16 -28.58(19) . . . . ?
Fe1 C1 C2 C3 -64.3(2) . . . . ?
Fe1 C1 C2 C7 122.2(3) . . . . ?
Fe1 C1 C5 C4 64.78(19) . . . . ?
Fe1 C1 C5 C10 -119.0(3) . . . . ?
Fe1 C2 C3 C4 -64.9(2) . . . . ?
Fe1 C2 C3 C8 117.9(3) . . . . ?
Fe1 C3 C4 C5 -64.0(2) . . . . ?
Fe1 C3 C4 C9 116.5(3) . . . . ?
Fe1 C4 C5 C1 -65.1(2) . . . . ?
Fe1 C4 C5 C10 118.6(3) . . . . ?
C1 C2 C3 Fe1 64.9(2) . . . . ?
C1 C2 C3 C4 0.0(3) . . . . ?
C1 C2 C3 C8 -177.2(3) . . . . ?
Si1 N1 Si2 C14 -88.0(2) . . . . ?
Si1 N1 Si2 C15 31.6(2) . . . . ?
Si1 N1 Si2 C16 151.56(19) . . . . ?
Si2 N1 Si1 C11 -161.31(19) . . . . ?
Si2 N1 Si1 C12 76.7(2) . . . . ?
Si2 N1 Si1 C13 -43.7(2) . . . . ?
C2 C1 C5 Fe1 -63.5(2) . . . . ?
C2 C1 C5 C4 1.2(3) . . . . ?
C2 C1 C5 C10 177.5(3) . . . . ?
C2 C3 C4 Fe1 64.8(2) . . . . ?
C2 C3 C4 C5 0.8(3) . . . . ?
C2 C3 C4 C9 -178.7(3) . . . . ?
C3 C4 C5 Fe1 63.9(2) . . . . ?
C3 C4 C5 C1 -1.2(3) . . . . ?
C3 C4 C5 C10 -177.5(3) . . . . ?
C5 C1 C2 Fe1 63.5(2) . . . . ?
C5 C1 C2 C3 -0.8(3) . . . . ?
C5 C1 C2 C7 -174.3(3) . . . . ?
C6 C1 C2 Fe1 -119.2(3) . . . . ?
C6 C1 C2 C3 176.5(3) . . . . ?
C6 C1 C2 C7 3.0(5) . . . . ?
C6 C1 C5 Fe1 119.2(3) . . . . ?
C6 C1 C5 C4 -176.1(3) . . . . ?
C6 C1 C5 C10 0.2(5) . . . . ?
C7 C2 C3 Fe1 -121.6(3) . . . . ?
C7 C2 C3 C4 173.4(3) . . . . ?
C7 C2 C3 C8 -3.7(5) . . . . ?
C8 C3 C4 Fe1 -117.9(3) . . . . ?
C8 C3 C4 C5 178.1(3) . . . . ?
C8 C3 C4 C9 -1.4(5) . . . . ?
C9 C4 C5 Fe1 -116.7(3) . . . . ?
C9 C4 C5 C1 178.2(3) . . . . ?
C9 C4 C5 C10 2.0(5) . . . . ?
N2 C17 C18 C19 179.1(2) . . . . ?
N2 C20 C21 C22 175.1(3) . . . . ?
N2 C23 C24 C25 170.3(2) . . . . ?
N2 C26 C27 C28 -177.2(2) . . . . ?
C17 N2 C20 C21 -68.4(3) . . . . ?
C17 N2 C23 C24 170.8(2) . . . . ?
C17 N2 C26 C27 -50.8(3) . . . . ?
C20 N2 C17 C18 -177.4(3) . . . . ?
C20 N2 C23 C24 51.6(3) . . . . ?
C20 N2 C26 C27 68.2(3) . . . . ?
C23 N2 C17 C18 61.2(3) . . . . ?
C23 N2 C20 C21 51.9(3) . . . . ?
C23 N2 C26 C27 -170.8(2) . . . . ?
C26 N2 C17 C18 -57.2(3) . . . . ?
C26 N2 C20 C21 170.4(2) . . . . ?
C26 N2 C23 C24 -68.4(3) . . . . ?

loop_
_smtbx_masks_void_nr
_smtbx_masks_void_average_x
_smtbx_masks_void_average_y
_smtbx_masks_void_average_z
_smtbx_masks_void_volume
_smtbx_masks_void_count_electrons
_smtbx_masks_void_content
1 -0.716 0.000 0.000 274.5 47.0 ?
2 -0.843 0.500 0.500 274.5 47.0 ?
